data_1541028
loop_
_publ_author_name
'Tamazyan, R.A.'
'Malinovskii, Yu.A.'

_publ_section_title
;
 Crystal structure of Na Ba6 Nd (Si O4)4
;
_journal_name_full 'Doklady Akademii Nauk SSSR'
_journal_page_first 1377
_journal_page_last 1380
_journal_volume 294
_journal_year 1987
_chemical_formula_sum 'Ba6 Na Nd O16 Si4'
_chemical_name_systematic 'Na Ba6 Nd (Si O4)4'
_space_group_IT_number 26
_symmetry_space_group_name_Hall 'P -2b -2'
_symmetry_space_group_name_H-M 'P m 21 b'
_cell_angle_alpha 90
_cell_angle_beta 90
_cell_angle_gamma 90
_cell_formula_units_Z 2
_cell_length_a 5.737
_cell_length_b 19.874
_cell_length_c 7.396
_cell_volume 843.271
_citation_journal_id_ASTM DANKAS
_cod_data_source_file Tamazyan_DANKAS_1987_272.cif
_cod_data_source_block Ba6Na1Nd1O16Si4
_cod_original_cell_volume 843.2708
_cod_original_sg_symbol_Hall 'P 2c -2 (-x,z,y)'
_cod_original_formula_sum 'Ba6 Na1 Nd1 O16 Si4'
_cod_database_code 1541028

loop_
_symmetry_equiv_pos_as_xyz
x,y,z
-x,y+1/2,-z
-x,y,z
x,y+1/2,-z

loop_
_atom_site_label
_atom_site_type_symbol
_atom_site_fract_x
_atom_site_fract_y
_atom_site_fract_z
_atom_site_occupancy
_atom_site_U_iso_or_equiv
O9 O-2 0.5 0.1636 0.3118 1 0.0
Ba4 Ba+2 0.5 0.4185 0.3193 1 0.0
Si1 Si+4 0 0.1704 0.7811 1 0.0
Ba3 Ba+2 0.5 0.0914 0.653 1 0.0
O4 O-2 0.2304 0.301 0.293 1 0.0
Ba2 Ba+2 0 0.4786 -0.0054 1 0.0
O6 O-2 0 0.4149 0.3051 1 0.0
Si4 Si+4 0.5 0.427 0.7594 1 0.0
Ba5 Ba+2 0 0.1757 0.3407 1 0.0
O5 O-2 0 0.0929 0.6985 1 0.0
O1 O-2 0 0.1648 0.9996 1 0.0
O7 O-2 0.5 0.1009 -0.012 1 0.0
Ba6 Ba+2 0 0.3356 0.6542 1 0.0
Nd1 Nd+3 0 0.0326 0.0007 1 0.0
O2 O-2 0 0.3451 0.0039 1 0.0
Si3 Si+4 0.5 0.0898 0.2018 1 0.0
O12 O-2 0.2662 0.4603 0.6651 1 0.0
Si2 Si+4 0 0.3375 0.218 1 0.0
O10 O-2 0.5 0.3499 0.7 1 0.0
O11 O-2 0.2637 0.0478 0.2591 1 0.0
O3 O-2 0.2277 0.2091 0.6981 1 0.0
Ba1 Ba+2 0.5 0.2501 -0.0056 1 0.0
Na1 Na+1 0.5 0.2514 0.4958 1 0.0
O8 O-2 0.5 0.4432 0.9771 1 0.0
